data_4519252
loop_
_publ_author_name
'Mohan, Midhun'
'Essalhi, Mohamed'
'Zaye, Sarah'
'Rana, Love Karan'
'Maris, Thierry'
'Duong, Adam'

_publ_section_title
;
 Hydrogen Bond Patterns of Dipyridone and Bis(Hydroxypyridinium) Cations
;
_journal_issue 51
_journal_name_full 'ACS Omega'
_journal_page_first 35649
_journal_page_last 35656
_journal_paper_doi 10.1021/acsomega.1c05561
_journal_volume 6
_journal_year 2021
_chemical_formula_moiety 'C16 H14 N2 O2, 2(C2 F3 O2)'
_chemical_formula_sum 'C20 H14 F6 N2 O6'
_chemical_formula_weight 492.33
_space_group_crystal_system triclinic
_space_group_IT_number 2
_space_group_name_Hall '-P 1'
_space_group_name_H-M_alt 'P -1'
_atom_sites_solution_hydrogens geom
_audit_creation_date 2021-09-16
_audit_creation_method
;
Olex2 1.5
(compiled 2021.08.20 svn.r13c46975 for OlexSys, GUI svn.r6396)
;
_cell_angle_alpha 92.229(7)
_cell_angle_beta 102.919(6)
_cell_angle_gamma 103.078(6)
_cell_formula_units_Z 2
_cell_length_a 10.3440(9)
_cell_length_b 10.4190(11)
_cell_length_c 10.5800(11)
_cell_measurement_reflns_used 2603
_cell_measurement_temperature 100
_cell_measurement_theta_max 70.480
_cell_measurement_theta_min 4.306
_cell_volume 1077.74(19)
_computing_cell_refinement
;
SAINT (2020) V8.40B; Integration Software for Single Crystal Data.
Bruker AXS Inc., Madison, WI 53719-1173.
;
_computing_data_collection
;
APEX 3 (2019) Bruker AXS Inc., Madison, WI 53719-1173.
;
_computing_data_reduction
;
SAINT (2020) V8.40B; Integration Software for Single Crystal Data.
Bruker AXS Inc., Madison, WI 53719-1173.
;
_computing_molecular_graphics 'Olex2 1.5 (Dolomanov et al., 2009)'
_computing_publication_material 'Olex2 1.5 (Dolomanov et al., 2009)'
_computing_structure_refinement 'XL  (Sheldrick, 2008)'
_computing_structure_solution 'XT  (Sheldrick, 2015)'
_diffrn_ambient_temperature 100
_diffrn_detector 'CCD area detector'
_diffrn_detector_area_resol_mean 8.3
_diffrn_detector_type 'Bruker APEX2 CCD'
_diffrn_measured_fraction_theta_full 0.969
_diffrn_measured_fraction_theta_max 0.966
_diffrn_measurement_device 'three-circle diffractometer'
_diffrn_measurement_device_type 'Bruker Smart APEX'
_diffrn_measurement_method '\w scans'
_diffrn_radiation_collimation 'Focusing mirrors'
_diffrn_radiation_monochromator 'Quazar MX Mirror Optics'
_diffrn_radiation_probe x-ray
_diffrn_radiation_type 'Cu K\a'
_diffrn_radiation_wavelength 1.54178
_diffrn_reflns_av_R_equivalents 0.0200
_diffrn_reflns_av_unetI/netI 0.0275
_diffrn_reflns_Laue_measured_fraction_full 0.969
_diffrn_reflns_Laue_measured_fraction_max 0.966
_diffrn_reflns_limit_h_max 12
_diffrn_reflns_limit_h_min -12
_diffrn_reflns_limit_k_max 12
_diffrn_reflns_limit_k_min -12
_diffrn_reflns_limit_l_max 12
_diffrn_reflns_limit_l_min -11
_diffrn_reflns_number 16809
_diffrn_reflns_point_group_measured_fraction_full 0.969
_diffrn_reflns_point_group_measured_fraction_max 0.966
_diffrn_reflns_theta_full 67.679
_diffrn_reflns_theta_max 70.171
_diffrn_reflns_theta_min 4.306
_diffrn_source 'Microfocus Source'
_diffrn_source_current 0.65
_diffrn_source_power 0.02912
_diffrn_source_target Cu
_diffrn_source_type 'Incoatec I\mS High Brilliance Microsource'
_diffrn_source_voltage 44.8
_exptl_absorpt_coefficient_mu 1.293
_exptl_absorpt_correction_T_max 0.6617
_exptl_absorpt_correction_T_min 0.5040
_exptl_absorpt_correction_type multi-scan
_exptl_absorpt_process_details
;
SADABS-2016/2 (Bruker,2016/2) was used for absorption correction.
wR2(int) was 0.0959 before and 0.0490 after correction.
The Ratio of minimum to maximum transmission is 0.7617.
The \l/2 correction factor is Not present.
;
_exptl_crystal_colour 'clear light colourless'
_exptl_crystal_colour_lustre clear
_exptl_crystal_colour_modifier light
_exptl_crystal_colour_primary colourless
_exptl_crystal_density_diffrn 1.517
_exptl_crystal_description platelet
_exptl_crystal_F_000 500
_exptl_crystal_size_max 0.1
_exptl_crystal_size_mid 0.07
_exptl_crystal_size_min 0.06
_refine_diff_density_max 0.575
_refine_diff_density_min -0.383
_refine_diff_density_rms 0.069
_refine_ls_extinction_method none
_refine_ls_goodness_of_fit_ref 1.019
_refine_ls_hydrogen_treatment constr
_refine_ls_matrix_type full
_refine_ls_number_parameters 437
_refine_ls_number_reflns 3962
_refine_ls_number_restraints 624
_refine_ls_restrained_S_all 1.086
_refine_ls_R_factor_all 0.0798
_refine_ls_R_factor_gt 0.0661
_refine_ls_shift/su_max 0.000
_refine_ls_shift/su_mean 0.000
_refine_ls_structure_factor_coef Fsqd
_refine_ls_weighting_details 'w=1/[\s^2^(Fo^2^)+(0.1602P)^2^] where P=(Fo^2^+2Fc^2^)/3'
_refine_ls_weighting_scheme calc
_refine_ls_wR_factor_gt 0.2027
_refine_ls_wR_factor_ref 0.2128
_reflns_Friedel_coverage 0.000
_reflns_number_gt 2916
_reflns_number_total 3962
_reflns_threshold_expression 'I > 2\s(I)'
_cod_data_source_file ao1c05561_si_002.cif
_cod_data_source_block ada242
_cod_depositor_comments
;
The following automatic conversions were performed:

data item '_diffrn_radiation_probe' value 'X-ray' was changed to
'x-ray' in accordance with the
/home/data/users/saulius/crontab/automatic-downloads/current/ACS/lib/dictionaries/cif_core.dic
dictionary named 'cif_core.dic' version 2.4.2 last updated on
2011-04-26.

Automatic conversion script
Id: cif_fix_values 7556 2019-12-06 15:28:31Z antanas 
;
_cod_database_code 4519252
_shelx_shelxl_version_number 2018/3
_shelx_space_group_comment
;
The symmetry employed for this shelxl refinement is uniquely defined
by the following loop, which should always be used as a source of
symmetry information in preference to the above space-group names.
They are only intended as comments.
;
_shelx_estimated_absorpt_t_max 0.926
_shelx_estimated_absorpt_t_min 0.882
_olex2_refinement_description
;
1. Fixed Uiso
 At 1.2 times of:
  All C(H) groups, All N(H) groups
 At 1.5 times of:
  All O(H) groups
2. Restrained distances
 F1F-F2F \\sim F2F-F3F \\sim F3F-F1F
 with sigma of 0.002
 C2F-F1F \\sim C2F-F2F \\sim C2F-F3F
 with sigma of 0.002
3. Uiso/Uaniso restraints and constraints
C1F \\sim O1F \\sim O2F \\sim C2F \\sim F1F \\sim F2F \\sim F3F \\sim C1G \\sim
O1G \\sim O2G \\sim C2G \\sim F1G \\sim F2G \\sim F3G \\sim C1C \\sim O1C \\sim
O2C \\sim C2C \\sim F1C \\sim F2C \\sim F3C \\sim C1D \\sim O1D \\sim O2D \\sim
C2D \\sim F1D \\sim F2D \\sim F3D: within 1.7A with sigma of 0.001 and sigma
for terminal atoms of 0.02 within 1.7A
4. Rigid body (RIGU) restrains
 C1C, O1C, O2C, C2C, F1C, F2C, F3C
 with sigma for 1-2 distances of 0.001 and sigma for 1-3 distances of 0.001
 C1D, O1D, O2D, C2D, F1D, F2D, F3D
 with sigma for 1-2 distances of 0.001 and sigma for 1-3 distances of 0.001
 C1F, O1F, O2F, C2F, F1F, F2F, F3F
 with sigma for 1-2 distances of 0.001 and sigma for 1-3 distances of 0.001
 C1G, O1G, O2G, C2G, F1G, F2G, F3G
 with sigma for 1-2 distances of 0.001 and sigma for 1-3 distances of 0.001
5. Same fragment restrains
{C1F, O1F, O2F, C2F, F1F, F2F, F3F} sigma for 1-2: 0.001, 1-3: 0.04
as in
{C1G, O1G, O2G, C2G, F1G, F2G, F3G}
{C1F, O1F, O2F, C2F, F1F, F2F, F3F} sigma for 1-2: 0.001, 1-3: 0.04
as in
{C1C, O1C, O2C, C2C, F1C, F2C, F3C}
{C1F, O1F, O2F, C2F, F1F, F2F, F3F} sigma for 1-2: 0.001, 1-3: 0.04
as in
{C1D, O1D, O2D, C2D, F1D, F2D, F3D}
6. Others
 Sof(C1G)=Sof(O1G)=Sof(O2G)=Sof(C2G)=Sof(F1G)=Sof(F2G)=Sof(F3G)=1-FVAR(1)
 Sof(C1F)=Sof(O1F)=Sof(O2F)=Sof(C2F)=Sof(F1F)=Sof(F2F)=Sof(F3F)=FVAR(1)
 Sof(C1D)=Sof(O1D)=Sof(O2D)=Sof(C2D)=Sof(F1D)=Sof(F2D)=Sof(F3D)=1-FVAR(2)
 Sof(C1C)=Sof(O1C)=Sof(O2C)=Sof(C2C)=Sof(F1C)=Sof(F2C)=Sof(F3C)=FVAR(2)
7.a Aromatic/amide H refined with riding coordinates:
 N1A(H1AA), C2A(H2A), C3A(H3A), C5A(H5A), C7A(H7A), C8A(H8A), N1B(H1BA),
 C2B(H2B), C3B(H3B), C5B(H5B), C7B(H7B), C8B(H8B)
7.b Idealised tetrahedral OH refined as rotating group:
 O1A(H1A), O1B(H1B)
;
_olex2_submission_special_instructions 'No special instructions were received'

loop_
_space_group_symop_operation_xyz
'x, y, z'
'-x, -y, -z'

loop_
_atom_site_label
_atom_site_type_symbol
_atom_site_fract_x
_atom_site_fract_y
_atom_site_fract_z
_atom_site_U_iso_or_equiv
_atom_site_adp_type
_atom_site_occupancy
_atom_site_site_symmetry_order
_atom_site_calc_flag
_atom_site_refinement_flags_posn
_atom_site_refinement_flags_adp
_atom_site_refinement_flags_occupancy
_atom_site_disorder_assembly
_atom_site_disorder_group
O1A O 0.28774(15) 0.85158(19) 0.29198(18) 0.0511(5) Uani 1 1 d . . . . .
H1A H 0.265651 0.779929 0.244350 0.077 Uiso 1 1 calc R U . . .
N1A N 0.48680(18) 0.7968(2) 0.3753(2) 0.0453(5) Uani 1 1 d . . . . .
H1AA H 0.438737 0.715583 0.376042 0.054 Uiso 1 1 calc R U . . .
C1A C 0.4194(2) 0.8886(3) 0.3309(2) 0.0442(6) Uani 1 1 d . . . . .
C2A C 0.4982(2) 1.0180(3) 0.3285(2) 0.0442(6) Uani 1 1 d . . . . .
H2A H 0.454951 1.085822 0.297494 0.053 Uiso 1 1 calc R U . . .
C3A C 0.6370(2) 1.0447(2) 0.3713(2) 0.0416(5) Uani 1 1 d . . . . .
H3A H 0.689419 1.132012 0.370216 0.050 Uiso 1 1 calc R U . . .
C4A C 0.7050(2) 0.9463(2) 0.4170(2) 0.0417(5) Uani 1 1 d . . . . .
C5A C 0.6259(2) 0.8225(3) 0.4195(2) 0.0441(6) Uani 1 1 d . . . . .
H5A H 0.667515 0.754125 0.451933 0.053 Uiso 1 1 calc R U . . .
C6A C 0.8566(2) 0.9738(2) 0.4598(2) 0.0403(5) Uani 1 1 d . . . . .
C7A C 0.9340(2) 1.1000(2) 0.5131(2) 0.0418(5) Uani 1 1 d . . . . .
H7A H 0.889487 1.169015 0.522265 0.050 Uiso 1 1 calc R U . . .
C8A C 1.0746(2) 1.1255(2) 0.5525(2) 0.0413(5) Uani 1 1 d . . . . .
H8A H 1.125604 1.211856 0.588609 0.050 Uiso 1 1 calc R U . . .
O1B O 0.19515(15) 1.0418(2) 0.24094(19) 0.0540(5) Uani 1 1 d . . . . .
H1B H 0.213388 0.970398 0.264051 0.081 Uiso 1 1 calc R U . . .
N1B N 0.01134(18) 1.1274(2) 0.20768(19) 0.0457(5) Uani 1 1 d . . . . .
H1BA H 0.065280 1.202040 0.248771 0.055 Uiso 1 1 calc R U . . .
C1B C 0.0674(2) 1.0227(3) 0.1942(2) 0.0440(6) Uani 1 1 d . . . . .
C2B C -0.0225(2) 0.9045(3) 0.1285(2) 0.0446(6) Uani 1 1 d . . . . .
H2B H 0.011352 0.828266 0.117931 0.053 Uiso 1 1 calc R U . . .
C3B C -0.1579(2) 0.8987(2) 0.0799(2) 0.0423(6) Uani 1 1 d . . . . .
H3B H -0.216623 0.818579 0.034932 0.051 Uiso 1 1 calc R U . . .
C4B C -0.2124(2) 1.0095(2) 0.0951(2) 0.0389(5) Uani 1 1 d . . . . .
C5B C -0.1226(2) 1.1227(3) 0.1613(2) 0.0441(6) Uani 1 1 d . . . . .
H5B H -0.155453 1.199076 0.174644 0.053 Uiso 1 1 calc R U . . .
C6B C -0.3596(2) 1.0053(2) 0.0445(2) 0.0404(5) Uani 1 1 d . . . . .
C7B C -0.4027(2) 1.1181(2) 0.0041(2) 0.0422(5) Uani 1 1 d . . . . .
H7B H -0.337130 1.198919 0.006649 0.051 Uiso 1 1 calc R U . . .
C8B C -0.5417(2) 1.1124(2) -0.0398(2) 0.0409(5) Uani 1 1 d . . . . .
H8B H -0.569660 1.189776 -0.066982 0.049 Uiso 1 1 calc R U . . .
C1F C 0.2836(14) 0.5565(10) 0.6907(9) 0.1047(10) Uani 0.549(5) 1 d D U P A 1
O1F O 0.2403(19) 0.6546(13) 0.6721(19) 0.096(3) Uani 0.549(5) 1 d D U P A 1
O2F O 0.3540(11) 0.4996(12) 0.6334(10) 0.091(2) Uani 0.549(5) 1 d D U P A 1
C2F C 0.2868(6) 0.5126(4) 0.8308(6) 0.1057(10) Uani 0.549(5) 1 d D U P A 1
F1F F 0.2008(6) 0.5526(8) 0.8922(9) 0.122(2) Uani 0.549(5) 1 d D U P A 1
F2F F 0.4115(6) 0.5559(6) 0.9100(5) 0.1247(17) Uani 0.549(5) 1 d D U P A 1
F3F F 0.2572(8) 0.3809(4) 0.8276(6) 0.149(2) Uani 0.549(5) 1 d D U P A 1
C1G C 0.2728(16) 0.5502(12) 0.6962(10) 0.1047(10) Uani 0.451(5) 1 d D U P A 2
O1G O 0.224(3) 0.6405(17) 0.658(2) 0.100(3) Uani 0.451(5) 1 d D U P A 2
O2G O 0.3203(16) 0.4760(14) 0.6299(15) 0.098(3) Uani 0.451(5) 1 d D U P A 2
C2G C 0.2222(7) 0.4894(6) 0.8145(8) 0.1056(10) Uani 0.451(5) 1 d D U P A 2
F1G F 0.1635(11) 0.5694(9) 0.8722(11) 0.123(2) Uani 0.451(5) 1 d D U P A 2
F2G F 0.3233(10) 0.4462(10) 0.8892(8) 0.150(3) Uani 0.451(5) 1 d D U P A 2
F3G F 0.1148(9) 0.3861(6) 0.7772(7) 0.133(2) Uani 0.451(5) 1 d D U P A 2
C1C C 0.2617(11) 0.4497(9) 0.3321(5) 0.0855(9) Uani 0.595(4) 1 d D U P B 1
O1C O 0.1896(7) 0.3475(9) 0.3524(10) 0.0621(16) Uani 0.595(4) 1 d D U P B 1
O2C O 0.3492(10) 0.5380(7) 0.4129(8) 0.0528(13) Uani 0.595(4) 1 d D U P B 1
C2C C 0.2831(5) 0.4492(5) 0.1903(5) 0.0864(9) Uani 0.595(4) 1 d D U P B 1
F1C F 0.1581(7) 0.4099(9) 0.1112(9) 0.130(2) Uani 0.595(4) 1 d D U P B 1
F2C F 0.3662(6) 0.3770(5) 0.1612(5) 0.1301(17) Uani 0.595(4) 1 d D U P B 1
F3C F 0.3464(6) 0.5691(6) 0.1669(7) 0.0917(16) Uani 0.595(4) 1 d D U P B 1
C1D C 0.2600(15) 0.4554(12) 0.3293(7) 0.0856(9) Uani 0.405(4) 1 d D U P B 2
O1D O 0.1765(14) 0.3660(14) 0.3568(15) 0.081(4) Uani 0.405(4) 1 d D U P B 2
O2D O 0.3265(17) 0.5604(12) 0.4015(14) 0.072(4) Uani 0.405(4) 1 d D U P B 2
C2D C 0.2060(7) 0.4907(6) 0.1880(7) 0.0865(9) Uani 0.405(4) 1 d D U P B 2
F1D F 0.1097(7) 0.5594(8) 0.1710(9) 0.133(2) Uani 0.405(4) 1 d D U P B 2
F2D F 0.1846(14) 0.3835(10) 0.1048(12) 0.125(3) Uani 0.405(4) 1 d D U P B 2
F3D F 0.2955(10) 0.5841(9) 0.1483(12) 0.108(3) Uani 0.405(4) 1 d D U P B 2

loop_
_atom_site_aniso_label
_atom_site_aniso_U_11
_atom_site_aniso_U_22
_atom_site_aniso_U_33
_atom_site_aniso_U_23
_atom_site_aniso_U_13
_atom_site_aniso_U_12
O1A 0.0282(7) 0.0571(11) 0.0568(10) -0.0019(9) -0.0030(7) 0.0022(7)
N1A 0.0288(8) 0.0447(11) 0.0543(11) 0.0011(9) 0.0018(8) 0.0008(7)
C1A 0.0280(9) 0.0569(15) 0.0419(11) 0.0018(11) 0.0003(8) 0.0067(9)
C2A 0.0322(10) 0.0527(15) 0.0432(11) 0.0033(11) -0.0008(9) 0.0108(9)
C3A 0.0296(10) 0.0463(13) 0.0432(11) 0.0006(10) 0.0017(8) 0.0047(8)
C4A 0.0290(10) 0.0469(14) 0.0438(12) 0.0024(10) 0.0011(8) 0.0064(9)
C5A 0.0258(9) 0.0479(14) 0.0513(13) 0.0020(11) -0.0015(9) 0.0055(8)
C6A 0.0271(9) 0.0458(13) 0.0423(11) 0.0060(10) 0.0010(8) 0.0037(8)
C7A 0.0304(10) 0.0435(13) 0.0471(12) 0.0047(10) 0.0005(8) 0.0088(8)
C8A 0.0304(10) 0.0387(12) 0.0470(12) 0.0020(10) 0.0003(8) 0.0018(8)
O1B 0.0270(8) 0.0686(12) 0.0588(11) 0.0169(10) -0.0018(7) 0.0063(7)
N1B 0.0296(9) 0.0502(12) 0.0449(10) 0.0060(9) -0.0048(7) -0.0019(8)
C1B 0.0306(10) 0.0520(14) 0.0444(12) 0.0121(11) 0.0011(8) 0.0066(9)
C2B 0.0328(10) 0.0514(14) 0.0472(12) 0.0106(11) 0.0016(9) 0.0123(9)
C3B 0.0305(10) 0.0457(13) 0.0429(11) 0.0061(10) -0.0018(8) 0.0035(8)
C4B 0.0275(10) 0.0445(13) 0.0380(10) 0.0043(10) -0.0017(8) 0.0046(8)
C5B 0.0306(10) 0.0484(14) 0.0457(12) 0.0080(11) -0.0006(9) 0.0032(9)
C6B 0.0265(9) 0.0490(14) 0.0392(11) 0.0028(10) -0.0021(8) 0.0060(8)
C7B 0.0285(10) 0.0440(13) 0.0450(12) 0.0027(10) -0.0013(8) 0.0008(8)
C8B 0.0297(10) 0.0419(12) 0.0454(12) 0.0055(10) -0.0014(8) 0.0071(8)
C1F 0.176(3) 0.0548(15) 0.0789(16) 0.0080(13) 0.0265(17) 0.0222(16)
O1F 0.133(6) 0.061(4) 0.101(6) 0.024(4) 0.045(5) 0.016(3)
O2F 0.129(5) 0.072(5) 0.061(3) 0.012(3) -0.007(3) 0.030(4)
C2F 0.177(3) 0.0559(15) 0.0791(16) 0.0083(13) 0.0258(17) 0.0211(16)
F1F 0.172(4) 0.107(5) 0.085(3) 0.018(3) 0.033(3) 0.026(3)
F2F 0.180(3) 0.096(4) 0.089(3) -0.004(3) 0.011(3) 0.039(3)
F3F 0.283(7) 0.058(2) 0.085(3) 0.012(2) 0.031(4) 0.009(3)
C1G 0.176(3) 0.0549(15) 0.0788(16) 0.0080(13) 0.0267(17) 0.0218(16)
O1G 0.151(8) 0.065(5) 0.085(5) 0.016(4) 0.032(5) 0.022(5)
O2G 0.170(8) 0.041(4) 0.072(4) 0.002(3) 0.019(5) 0.013(4)
C2G 0.177(3) 0.0555(15) 0.0791(17) 0.0083(13) 0.0266(17) 0.0211(16)
F1G 0.227(7) 0.059(3) 0.091(5) 0.015(3) 0.057(5) 0.030(4)
F2G 0.223(5) 0.123(6) 0.108(5) 0.041(4) 0.025(4) 0.058(4)
F3G 0.209(5) 0.073(3) 0.110(4) -0.003(3) 0.066(4) -0.006(3)
C1C 0.1027(18) 0.0626(14) 0.0633(12) -0.0038(11) 0.0099(12) -0.0250(11)
O1C 0.0463(18) 0.052(2) 0.073(3) 0.010(3) -0.0038(19) -0.0017(15)
O2C 0.051(2) 0.041(2) 0.057(2) 0.0074(16) 0.0008(17) 0.0027(17)
C2C 0.1042(18) 0.0637(14) 0.0637(12) -0.0047(11) 0.0101(12) -0.0239(12)
F1C 0.140(3) 0.123(6) 0.071(3) 0.011(4) -0.014(3) -0.039(3)
F2C 0.177(4) 0.094(3) 0.112(3) -0.025(3) 0.045(3) 0.013(3)
F3C 0.117(3) 0.075(2) 0.058(2) 0.0061(18) 0.009(3) -0.016(2)
C1D 0.1031(18) 0.0628(14) 0.0634(13) -0.0042(11) 0.0103(12) -0.0249(12)
O1D 0.099(6) 0.059(5) 0.058(4) -0.012(3) 0.014(4) -0.026(4)
O2D 0.075(7) 0.053(4) 0.071(4) -0.005(4) 0.010(3) -0.010(4)
C2D 0.1043(18) 0.0633(15) 0.0639(13) -0.0043(11) 0.0097(13) -0.0246(12)
F1D 0.116(4) 0.107(5) 0.142(6) 0.010(4) -0.010(3) -0.003(3)
F2D 0.220(7) 0.060(3) 0.058(3) -0.003(3) 0.024(4) -0.027(3)
F3D 0.146(5) 0.077(4) 0.069(4) 0.000(3) 0.025(5) -0.033(4)

loop_
_atom_type_symbol
_atom_type_description
_atom_type_scat_dispersion_real
_atom_type_scat_dispersion_imag
_atom_type_scat_source
C C 0.0181 0.0091 'International Tables Vol C Tables 4.2.6.8 and 6.1.1.4'
H H 0.0000 0.0000 'International Tables Vol C Tables 4.2.6.8 and 6.1.1.4'
F F 0.0727 0.0534 'International Tables Vol C Tables 4.2.6.8 and 6.1.1.4'
N N 0.0311 0.0180 'International Tables Vol C Tables 4.2.6.8 and 6.1.1.4'
O O 0.0492 0.0322 'International Tables Vol C Tables 4.2.6.8 and 6.1.1.4'

loop_
_geom_angle_atom_site_label_1
_geom_angle_atom_site_label_2
_geom_angle_atom_site_label_3
_geom_angle
_geom_angle_site_symmetry_1
_geom_angle_site_symmetry_3
_geom_angle_publ_flag
C1A O1A H1A 109.5 . . ?
C1A N1A H1AA 118.1 . . ?
C1A N1A C5A 123.7(2) . . ?
C5A N1A H1AA 118.1 . . ?
O1A C1A N1A 117.7(2) . . ?
O1A C1A C2A 124.8(2) . . ?
N1A C1A C2A 117.48(19) . . ?
C1A C2A H2A 120.3 . . ?
C3A C2A C1A 119.4(2) . . ?
C3A C2A H2A 120.3 . . ?
C2A C3A H3A 119.0 . . ?
C2A C3A C4A 121.9(2) . . ?
C4A C3A H3A 119.0 . . ?
C3A C4A C6A 122.1(2) . . ?
C5A C4A C3A 117.29(19) . . ?
C5A C4A C6A 120.6(2) . . ?
N1A C5A H5A 119.9 . . ?
C4A C5A N1A 120.2(2) . . ?
C4A C5A H5A 119.9 . . ?
C7A C6A C4A 120.7(2) . . ?
C7A C6A C8A 118.27(19) . 2_776 ?
C8A C6A C4A 121.0(2) 2_776 . ?
C6A C7A H7A 119.7 . . ?
C8A C7A C6A 120.6(2) . . ?
C8A C7A H7A 119.7 . . ?
C6A C8A H8A 119.4 2_776 . ?
C7A C8A C6A 121.1(2) . 2_776 ?
C7A C8A H8A 119.4 . . ?
C1B O1B H1B 109.5 . . ?
C1B N1B H1BA 118.2 . . ?
C5B N1B H1BA 118.2 . . ?
C5B N1B C1B 123.6(2) . . ?
O1B C1B N1B 116.8(2) . . ?
O1B C1B C2B 126.7(2) . . ?
N1B C1B C2B 116.52(19) . . ?
C1B C2B H2B 119.7 . . ?
C3B C2B C1B 120.6(2) . . ?
C3B C2B H2B 119.7 . . ?
C2B C3B H3B 119.3 . . ?
C2B C3B C4B 121.3(2) . . ?
C4B C3B H3B 119.3 . . ?
C3B C4B C6B 122.4(2) . . ?
C5B C4B C3B 116.8(2) . . ?
C5B C4B C6B 120.8(2) . . ?
N1B C5B C4B 121.2(2) . . ?
N1B C5B H5B 119.4 . . ?
C4B C5B H5B 119.4 . . ?
C7B C6B C4B 121.4(2) . . ?
C7B C6B C8B 118.65(19) . 2_475 ?
C8B C6B C4B 119.9(2) 2_475 . ?
C6B C7B H7B 119.8 . . ?
C8B C7B C6B 120.3(2) . . ?
C8B C7B H7B 119.8 . . ?
C6B C8B H8B 119.5 2_475 . ?
C7B C8B C6B 121.1(2) . 2_475 ?
C7B C8B H8B 119.5 . . ?
O1F C1F O2F 133.1(11) . . ?
O1F C1F C2F 113.0(10) . . ?
O2F C1F C2F 111.8(8) . . ?
F1F C2F C1F 116.2(7) . . ?
F1F C2F F2F 105.9(4) . . ?
F2F C2F C1F 111.4(7) . . ?
F3F C2F C1F 110.4(6) . . ?
F3F C2F F1F 106.1(4) . . ?
F3F C2F F2F 106.2(4) . . ?
O1G C1G O2G 126.1(14) . . ?
O1G C1G C2G 113.8(13) . . ?
O2G C1G C2G 115.8(10) . . ?
F1G C2G C1G 111.9(7) . . ?
F1G C2G F2G 117.9(8) . . ?
F2G C2G C1G 108.5(7) . . ?
F3G C2G C1G 112.3(8) . . ?
F3G C2G F1G 98.6(6) . . ?
F3G C2G F2G 107.4(8) . . ?
O1C C1C O2C 129.1(7) . . ?
O1C C1C C2C 113.4(7) . . ?
O2C C1C C2C 114.3(7) . . ?
F1C C2C C1C 105.9(6) . . ?
F1C C2C F2C 111.1(6) . . ?
F2C C2C C1C 117.1(6) . . ?
F3C C2C C1C 111.2(5) . . ?
F3C C2C F1C 110.9(6) . . ?
F3C C2C F2C 100.7(5) . . ?
O1D C1D O2D 126.5(13) . . ?
O1D C1D C2D 110.1(10) . . ?
O2D C1D C2D 109.6(9) . . ?
F1D C2D C1D 117.0(9) . . ?
F1D C2D F2D 117.4(8) . . ?
F2D C2D C1D 108.7(8) . . ?
F3D C2D C1D 113.6(7) . . ?
F3D C2D F1D 93.8(7) . . ?
F3D C2D F2D 105.0(9) . . ?

loop_
_geom_bond_atom_site_label_1
_geom_bond_atom_site_label_2
_geom_bond_distance
_geom_bond_site_symmetry_2
_geom_bond_publ_flag
O1A H1A 0.8400 . ?
O1A C1A 1.294(3) . ?
N1A H1AA 0.8800 . ?
N1A C1A 1.346(3) . ?
N1A C5A 1.369(3) . ?
C1A C2A 1.414(4) . ?
C2A H2A 0.9500 . ?
C2A C3A 1.365(3) . ?
C3A H3A 0.9500 . ?
C3A C4A 1.411(3) . ?
C4A C5A 1.367(3) . ?
C4A C6A 1.489(3) . ?
C5A H5A 0.9500 . ?
C6A C7A 1.397(3) . ?
C6A C8A 1.399(4) 2_776 ?
C7A H7A 0.9500 . ?
C7A C8A 1.380(3) . ?
C8A H8A 0.9500 . ?
O1B H1B 0.8400 . ?
O1B C1B 1.269(3) . ?
N1B H1BA 0.8800 . ?
N1B C1B 1.363(4) . ?
N1B C5B 1.352(3) . ?
C1B C2B 1.411(4) . ?
C2B H2B 0.9500 . ?
C2B C3B 1.366(3) . ?
C3B H3B 0.9500 . ?
C3B C4B 1.412(4) . ?
C4B C5B 1.376(3) . ?
C4B C6B 1.487(3) . ?
C5B H5B 0.9500 . ?
C6B C7B 1.398(3) . ?
C6B C8B 1.398(3) 2_475 ?
C7B H7B 0.9500 . ?
C7B C8B 1.395(3) . ?
C8B H8B 0.9500 . ?
C1F O1F 1.212(4) . ?
C1F O2F 1.270(4) . ?
C1F C2F 1.564(6) . ?
C2F F1F 1.338(3) . ?
C2F F2F 1.339(2) . ?
C2F F3F 1.334(2) . ?
C1G O1G 1.212(4) . ?
C1G O2G 1.270(4) . ?
C1G C2G 1.564(6) . ?
C2G F1G 1.338(3) . ?
C2G F2G 1.339(3) . ?
C2G F3G 1.333(3) . ?
C1C O1C 1.212(4) . ?
C1C O2C 1.270(4) . ?
C1C C2C 1.564(6) . ?
C2C F1C 1.338(3) . ?
C2C F2C 1.339(3) . ?
C2C F3C 1.334(3) . ?
C1D O1D 1.212(4) . ?
C1D O2D 1.270(4) . ?
C1D C2D 1.564(6) . ?
C2D F1D 1.338(3) . ?
C2D F2D 1.339(3) . ?
C2D F3D 1.333(3) . ?

loop_
_geom_hbond_atom_site_label_D
_geom_hbond_atom_site_label_H
_geom_hbond_atom_site_label_A
_geom_hbond_distance_DH
_geom_hbond_distance_HA
_geom_hbond_distance_DA
_geom_hbond_angle_DHA
_geom_hbond_site_symmetry_A
_geom_hbond_publ_flag
O1A H1A F1D 0.84 2.47 3.225(8) 149.8 . yes
O1A H1A F3D 0.84 2.36 3.148(13) 157.2 . yes
N1A H1AA O2C 0.88 1.97 2.838(9) 169.1 . yes
N1A H1AA F3C 0.88 2.50 3.033(8) 119.3 . yes
N1A H1AA O2D 0.88 1.83 2.702(15) 169.1 . yes
O1B H1B O1A 0.84 1.60 2.418(3) 162.8 . yes
N1B H1BA O1C 0.88 1.87 2.749(9) 172.5 1_565 yes
N1B H1BA O1D 0.88 1.98 2.856(14) 173.8 1_565 yes

loop_
_geom_torsion_atom_site_label_1
_geom_torsion_atom_site_label_2
_geom_torsion_atom_site_label_3
_geom_torsion_atom_site_label_4
_geom_torsion
_geom_torsion_site_symmetry_1
_geom_torsion_site_symmetry_2
_geom_torsion_site_symmetry_3
_geom_torsion_site_symmetry_4
_geom_torsion_publ_flag
O1A C1A C2A C3A -179.4(2) . . . . ?
N1A C1A C2A C3A -0.3(4) . . . . ?
C1A N1A C5A C4A -1.7(4) . . . . ?
C1A C2A C3A C4A 0.6(4) . . . . ?
C2A C3A C4A C5A -1.3(4) . . . . ?
C2A C3A C4A C6A 178.1(2) . . . . ?
C3A C4A C5A N1A 1.8(4) . . . . ?
C3A C4A C6A C7A 29.5(4) . . . . ?
C3A C4A C6A C8A -150.2(2) . . . 2_776 ?
C4A C6A C7A C8A -179.8(2) . . . . ?
C5A N1A C1A O1A -179.9(2) . . . . ?
C5A N1A C1A C2A 0.9(4) . . . . ?
C5A C4A C6A C7A -151.1(2) . . . . ?
C5A C4A C6A C8A 29.1(4) . . . 2_776 ?
C6A C4A C5A N1A -177.6(2) . . . . ?
C6A C7A C8A C6A 0.1(4) . . . 2_776 ?
C8A C6A C7A C8A -0.1(4) 2_776 . . . ?
O1B C1B C2B C3B -178.2(2) . . . . ?
N1B C1B C2B C3B 1.1(3) . . . . ?
C1B N1B C5B C4B -0.6(4) . . . . ?
C1B C2B C3B C4B -0.8(4) . . . . ?
C2B C3B C4B C5B -0.1(4) . . . . ?
C2B C3B C4B C6B -179.3(2) . . . . ?
C3B C4B C5B N1B 0.8(4) . . . . ?
C3B C4B C6B C7B -149.7(2) . . . . ?
C3B C4B C6B C8B 32.0(3) . . . 2_475 ?
C4B C6B C7B C8B -178.3(2) . . . . ?
C5B N1B C1B O1B 179.0(2) . . . . ?
C5B N1B C1B C2B -0.4(3) . . . . ?
C5B C4B C6B C7B 31.2(3) . . . . ?
C5B C4B C6B C8B -147.1(2) . . . 2_475 ?
C6B C4B C5B N1B 180.0(2) . . . . ?
C6B C7B C8B C6B 0.0(4) . . . 2_475 ?
C8B C6B C7B C8B 0.0(4) 2_475 . . . ?
O1F C1F C2F F1F 23.5(15) . . . . ?
O1F C1F C2F F2F -98.0(13) . . . . ?
O1F C1F C2F F3F 144.4(13) . . . . ?
O2F C1F C2F F1F -171.0(9) . . . . ?
O2F C1F C2F F2F 67.6(11) . . . . ?
O2F C1F C2F F3F -50.1(12) . . . . ?
O1G C1G C2G F1G -16.6(19) . . . . ?
O1G C1G C2G F2G -148.3(16) . . . . ?
O1G C1G C2G F3G 93.1(17) . . . . ?
O2G C1G C2G F1G -174.8(13) . . . . ?
O2G C1G C2G F2G 53.5(15) . . . . ?
O2G C1G C2G F3G -65.0(15) . . . . ?
O1C C1C C2C F1C 50.6(11) . . . . ?
O1C C1C C2C F2C -73.9(11) . . . . ?
O1C C1C C2C F3C 171.2(8) . . . . ?
O2C C1C C2C F1C -147.7(10) . . . . ?
O2C C1C C2C F2C 87.9(10) . . . . ?
O2C C1C C2C F3C -27.1(12) . . . . ?
O1D C1D C2D F1D 75.5(14) . . . . ?
O1D C1D C2D F2D -60.3(16) . . . . ?
O1D C1D C2D F3D -176.8(14) . . . . ?
O2D C1D C2D F1D -67.8(15) . . . . ?
O2D C1D C2D F2D 156.4(15) . . . . ?
O2D C1D C2D F3D 39.9(17) . . . . ?
